data_4129811
loop_
_publ_author_name
'Guo, Yunlong'
'Shoyama, Kazutaka'
'Sato, Wataru'
'Matsuo, Yutaka'
'Inoue, Kento'
'Harano, Koji'
'Liu, Chao'
'Tanaka, Hideyuki'
'Nakamura, Eiichi'

_publ_section_title
;
 Chemical Pathways Connecting Lead(II) Iodide and Perovskite via Polymeric
 Plumbate(II) Fiber.
;
_journal_issue 50
_journal_name_full 'Journal of the American Chemical Society'
_journal_page_first 15907
_journal_page_last 15914
_journal_paper_doi 10.1021/jacs.5b10599
_journal_volume 137
_journal_year 2015
_chemical_formula_moiety 'C2 I2 O2 Pb S2, 4(C0.50)'
_chemical_formula_sum 'C4 I2 O2 Pb S2'
_chemical_formula_weight 605.15
_chemical_name_common INT-1
_space_group_crystal_system orthorhombic
_space_group_IT_number 65
_space_group_name_Hall '-C 2 2'
_space_group_name_H-M_alt 'C m m m'
_atom_sites_solution_hydrogens notdet
_atom_sites_solution_primary direct
_atom_sites_solution_secondary difmap
_audit_creation_method SHELXL-2014/7
_cell_angle_alpha 90
_cell_angle_beta 90
_cell_angle_gamma 90
_cell_formula_units_Z 2
_cell_length_a 11.0774(7)
_cell_length_b 13.8442(8)
_cell_length_c 4.5169(3)
_cell_measurement_reflns_used 398
_cell_measurement_temperature 293(2)
_cell_measurement_theta_max 68.153
_cell_measurement_theta_min 5.114
_cell_volume 692.70(8)
_computing_cell_refinement 'Rapid Auto (Rigaku)'
_computing_data_collection 'Rapid Auto (Rigaku)'
_computing_data_reduction 'Rapid Auto (Rigaku)'
_computing_molecular_graphics Mercury
_computing_publication_material Mercury
_computing_structure_refinement 'SHELXL-2014/7 (Sheldrick, 2014)'
_computing_structure_solution 'SHELXT-2014/5 (Sheldrick, 2014)'
_diffrn_ambient_temperature 293(2)
_diffrn_measured_fraction_theta_full 0.995
_diffrn_measured_fraction_theta_max 0.995
_diffrn_measurement_device_type 'Rigaku Rapid II'
_diffrn_measurement_method 'rotation method'
_diffrn_radiation_type CuK\a
_diffrn_radiation_wavelength 1.54187
_diffrn_reflns_av_R_equivalents 0.1488
_diffrn_reflns_av_unetI/netI 0.0716
_diffrn_reflns_Laue_measured_fraction_full 0.995
_diffrn_reflns_Laue_measured_fraction_max 0.995
_diffrn_reflns_limit_h_max 12
_diffrn_reflns_limit_h_min -13
_diffrn_reflns_limit_k_max 16
_diffrn_reflns_limit_k_min -16
_diffrn_reflns_limit_l_max 5
_diffrn_reflns_limit_l_min -5
_diffrn_reflns_number 3710
_diffrn_reflns_point_group_measured_fraction_full 0.995
_diffrn_reflns_point_group_measured_fraction_max 0.995
_diffrn_reflns_theta_full 67.687
_diffrn_reflns_theta_max 68.153
_diffrn_reflns_theta_min 5.114
_diffrn_source 'fine-focus sealed tube'
_exptl_absorpt_coefficient_mu 61.241
_exptl_absorpt_correction_T_max 1.0000
_exptl_absorpt_correction_T_min 0.3458
_exptl_absorpt_correction_type multi-scan
_exptl_absorpt_process_details 'Empirical Absorption Correction March 2001 T Higashi'
_exptl_crystal_colour colorless
_exptl_crystal_density_diffrn 2.901
_exptl_crystal_density_method 'not measured'
_exptl_crystal_description needle
_exptl_crystal_F_000 520
_exptl_crystal_size_max 0.400
_exptl_crystal_size_mid 0.080
_exptl_crystal_size_min 0.080
_refine_diff_density_max 2.193
_refine_diff_density_min -1.091
_refine_diff_density_rms 0.292
_refine_ls_extinction_coef 0.0075(5)
_refine_ls_extinction_expression Fc^*^=kFc[1+0.001xFc^2^\l^3^/sin(2\q)]^-1/4^
_refine_ls_extinction_method 'SHELXL-2014/7 (Sheldrick 2014'
_refine_ls_goodness_of_fit_ref 1.193
_refine_ls_hydrogen_treatment undef
_refine_ls_matrix_type full
_refine_ls_number_parameters 32
_refine_ls_number_reflns 398
_refine_ls_number_restraints 0
_refine_ls_restrained_S_all 1.193
_refine_ls_R_factor_all 0.0484
_refine_ls_R_factor_gt 0.0470
_refine_ls_shift/su_max 0.000
_refine_ls_shift/su_mean 0.000
_refine_ls_structure_factor_coef Fsqd
_refine_ls_weighting_details 'w=1/[\s^2^(Fo^2^)+(0.0315P)^2^+4.0515P] where P=(Fo^2^+2Fc^2^)/3'
_refine_ls_weighting_scheme calc
_refine_ls_wR_factor_gt 0.1057
_refine_ls_wR_factor_ref 0.1079
_reflns_Friedel_coverage 0.000
_reflns_number_gt 385
_reflns_number_total 398
_reflns_threshold_expression 'I > 2\s(I)'
_cod_data_source_file ja5b10599_si_002.cif
_cod_data_source_block PbI2DMSO2
_cod_database_code 4129811
_shelx_shelxl_version_number 2014/7
_shelx_space_group_comment
;
The symmetry employed for this shelxl refinement is uniquely defined
by the following loop, which should always be used as a source of
symmetry information in preference to the above space-group names.
They are only intended as comments.
;
_shelx_estimated_absorpt_t_min 0.016
_shelx_estimated_absorpt_t_max 0.084

loop_
_space_group_symop_operation_xyz
'x, y, z'
'-x, -y, z'
'x, -y, -z'
'-x, y, -z'
'x+1/2, y+1/2, z'
'-x+1/2, -y+1/2, z'
'x+1/2, -y+1/2, -z'
'-x+1/2, y+1/2, -z'
'-x, -y, -z'
'x, y, -z'
'-x, y, z'
'x, -y, z'
'-x+1/2, -y+1/2, -z'
'x+1/2, y+1/2, -z'
'-x+1/2, y+1/2, z'
'x+1/2, -y+1/2, z'

loop_
_atom_site_label
_atom_site_type_symbol
_atom_site_fract_x
_atom_site_fract_y
_atom_site_fract_z
_atom_site_U_iso_or_equiv
_atom_site_adp_type
_atom_site_occupancy
_atom_site_site_symmetry_order
_atom_site_calc_flag
_atom_site_refinement_flags_posn
_atom_site_refinement_flags_adp
_atom_site_refinement_flags_occupancy
Pb1 Pb 0.5000 0.5000 0.5000 0.0377(5) Uani 1 8 d S T P
I1 I 0.29031(9) 0.5000 0.0000 0.0501(6) Uani 1 4 d S T P
S1 S 0.5729(9) 0.7577(7) 0.655(2) 0.061(2) Uani 0.25 1 d . . P
O1 O 0.5000 0.6799(8) 0.5000 0.092(6) Uani 1 4 d S T P
C1 C 0.5000 0.8659(13) 0.5000 0.104(9) Uani 1 4 d S T P
C2 C 0.711(2) 0.748(3) 0.5000 0.102(12) Uani 0.5 2 d S T P

loop_
_atom_site_aniso_label
_atom_site_aniso_U_11
_atom_site_aniso_U_22
_atom_site_aniso_U_33
_atom_site_aniso_U_23
_atom_site_aniso_U_13
_atom_site_aniso_U_12
Pb1 0.0290(7) 0.0256(6) 0.0586(8) 0.000 0.000 0.000
I1 0.0316(8) 0.0623(9) 0.0562(9) 0.000 0.000 0.000
S1 0.054(5) 0.046(5) 0.083(6) 0.005(5) 0.002(5) -0.005(4)
O1 0.043(8) 0.034(6) 0.197(18) 0.000 0.000 0.000
C1 0.096(17) 0.024(9) 0.19(3) 0.000 0.000 0.000
C2 0.018(13) 0.080(18) 0.21(4) 0.000 0.000 0.010(15)

loop_
_atom_type_symbol
_atom_type_description
_atom_type_scat_dispersion_real
_atom_type_scat_dispersion_imag
_atom_type_scat_source
Pb Pb -4.0753 8.5060 'International Tables Vol C Tables 4.2.6.8 and 6.1.1.4'
I I -0.3257 6.8362 'International Tables Vol C Tables 4.2.6.8 and 6.1.1.4'
O O 0.0492 0.0322 'International Tables Vol C Tables 4.2.6.8 and 6.1.1.4'
S S 0.3331 0.5567 'International Tables Vol C Tables 4.2.6.8 and 6.1.1.4'
C C 0.0181 0.0091 'International Tables Vol C Tables 4.2.6.8 and 6.1.1.4'

loop_
_geom_angle_atom_site_label_1
_geom_angle_atom_site_label_2
_geom_angle_atom_site_label_3
_geom_angle
_geom_angle_site_symmetry_1
_geom_angle_site_symmetry_3
O1 Pb1 O1 180.0 9_666 .
O1 Pb1 I1 90.0 9_666 9_666
O1 Pb1 I1 90.0 . 9_666
O1 Pb1 I1 90.0 9_666 1_556
O1 Pb1 I1 90.000(1) . 1_556
I1 Pb1 I1 91.61(3) 9_666 1_556
O1 Pb1 I1 90.0 9_666 9_665
O1 Pb1 I1 90.000(1) . 9_665
I1 Pb1 I1 88.39(3) 9_666 9_665
I1 Pb1 I1 180.0 1_556 9_665
O1 Pb1 I1 90.0 9_666 .
O1 Pb1 I1 90.0 . .
I1 Pb1 I1 180.0 9_666 .
I1 Pb1 I1 88.39(3) 1_556 .
I1 Pb1 I1 91.61(3) 9_665 .
Pb1 I1 Pb1 88.39(3) . 1_554
S1 S1 O1 62.6(4) 10_556 .
S1 S1 S1 89.999(2) 10_556 11_655
O1 S1 S1 57.8(4) . 11_655
S1 S1 C2 65.5(6) 10_556 .
O1 S1 C2 103.6(11) . .
S1 S1 C2 155.0(6) 11_655 .
S1 S1 C1 67.7(4) 10_556 .
O1 S1 C1 99.7(8) . .
S1 S1 C1 63.9(4) 11_655 .
C2 S1 C1 107.8(11) . .
S1 S1 S1 49.1(5) 10_556 4_656
O1 S1 S1 45.2(5) . 4_656
S1 S1 S1 40.9(5) 11_655 4_656
C2 S1 S1 114.5(9) . 4_656
C1 S1 S1 54.5(5) . 4_656
S1 O1 S1 89.5(11) 10_556 11_655
S1 O1 S1 64.3(9) 10_556 4_656
S1 O1 S1 54.9(8) 11_655 4_656
S1 O1 S1 54.9(8) 10_556 .
S1 O1 S1 64.3(9) 11_655 .
S1 O1 S1 89.5(11) 4_656 .
S1 O1 Pb1 135.2(5) 10_556 .
S1 O1 Pb1 135.2(5) 11_655 .
S1 O1 Pb1 135.2(5) 4_656 .
S1 O1 Pb1 135.2(5) . .
S1 C1 S1 71.0(9) . 4_656
S1 C1 S1 52.1(7) . 11_655
S1 C1 S1 44.7(7) 4_656 11_655
S1 C1 S1 44.7(7) . 10_556
S1 C1 S1 52.1(7) 4_656 10_556
S1 C1 S1 71.0(9) 11_655 10_556
C2 C2 S1 154.2(19) 13_666 .
C2 C2 S1 154.2(19) 13_666 10_556
S1 C2 S1 49.0(11) . 10_556

loop_
_geom_bond_atom_site_label_1
_geom_bond_atom_site_label_2
_geom_bond_distance
_geom_bond_site_symmetry_2
Pb1 O1 2.491(12) 9_666
Pb1 O1 2.491(12) .
Pb1 I1 3.2397(8) 9_666
Pb1 I1 3.2397(8) 1_556
Pb1 I1 3.2397(8) 9_665
Pb1 I1 3.2398(8) .
I1 Pb1 3.2398(8) 1_554
S1 S1 1.40(2) 10_556
S1 O1 1.518(13) .
S1 S1 1.62(2) 11_655
S1 C2 1.69(3) .
S1 C1 1.839(18) .
S1 S1 2.14(2) 4_656
O1 S1 1.517(13) 10_556
O1 S1 1.517(13) 11_655
O1 S1 1.517(13) 4_656
C1 S1 1.839(18) 4_656
C1 S1 1.839(18) 11_655
C1 S1 1.839(18) 10_556
C2 C2 0.87(5) 13_666
C2 S1 1.69(3) 10_556

loop_
_geom_torsion_atom_site_label_1
_geom_torsion_atom_site_label_2
_geom_torsion_atom_site_label_3
_geom_torsion_atom_site_label_4
_geom_torsion
_geom_torsion_site_symmetry_1
_geom_torsion_site_symmetry_4
S1 S1 O1 S1 109.1(5) 11_655 10_556
C2 S1 O1 S1 -52.7(10) . 10_556
C1 S1 O1 S1 58.4(5) . 10_556
S1 S1 O1 S1 58.4(5) 4_656 10_556
S1 S1 O1 S1 -109.1(5) 10_556 11_655
C2 S1 O1 S1 -161.7(9) . 11_655
C1 S1 O1 S1 -50.6(6) . 11_655
S1 S1 O1 S1 -50.6(6) 4_656 11_655
S1 S1 O1 S1 -58.4(5) 10_556 4_656
S1 S1 O1 S1 50.6(6) 11_655 4_656
C2 S1 O1 S1 -111.1(11) . 4_656
C1 S1 O1 S1 0.001(2) . 4_656
S1 S1 O1 Pb1 121.6(5) 10_556 .
S1 S1 O1 Pb1 -129.4(6) 11_655 .
C2 S1 O1 Pb1 68.9(11) . .
C1 S1 O1 Pb1 180.000(3) . .
S1 S1 O1 Pb1 179.999(3) 4_656 .
S1 S1 C1 S1 54.8(5) 10_556 4_656
O1 S1 C1 S1 -0.001(2) . 4_656
S1 S1 C1 S1 -46.7(6) 11_655 4_656
C2 S1 C1 S1 107.8(12) . 4_656
S1 S1 C1 S1 101.6(3) 10_556 11_655
O1 S1 C1 S1 46.7(6) . 11_655
C2 S1 C1 S1 154.6(9) . 11_655
S1 S1 C1 S1 46.7(5) 4_656 11_655
O1 S1 C1 S1 -54.8(5) . 10_556
S1 S1 C1 S1 -101.6(3) 11_655 10_556
C2 S1 C1 S1 53.0(11) . 10_556
S1 S1 C1 S1 -54.8(5) 4_656 10_556
S1 S1 C2 C2 160(13) 10_556 13_666
O1 S1 C2 C2 -149(12) . 13_666
S1 S1 C2 C2 172(10) 11_655 13_666
C1 S1 C2 C2 106(12) . 13_666
S1 S1 C2 C2 165(12) 4_656 13_666
O1 S1 C2 S1 50.8(10) . 10_556
S1 S1 C2 S1 12(3) 11_655 10_556
C1 S1 C2 S1 -54.2(10) . 10_556
S1 S1 C2 S1 4.1(11) 4_656 10_556
